data_7250258
loop_
_publ_author_name
'Matsuda, Yumi'
'Asai, Rentaro'
'Moriguchi, Jumpei'
'Akutagawa, Tomoyuki'
'Masuya-Suzuki, Atsuko'
'Tsunashima, Ryo'

_publ_section_title
;
 Synthesis, crystallographic study and solid-state properties of
 metal-free perovskites with P-atom containing A-site cations
;
_journal_issue 18
_journal_name_full CrystEngComm
_journal_page_first 2824
_journal_page_last 2829
_journal_paper_doi 10.1039/D5CE00177C
_journal_volume 27
_journal_year 2025
_chemical_formula_moiety '3(Br), N, 2(C6.318)'
_chemical_formula_sum 'C12.6 Br3 N'
_chemical_formula_weight 405.07
_space_group_crystal_system cubic
_space_group_IT_number 221
_space_group_name_Hall '-P 4 2 3'
_space_group_name_H-M_alt 'P m -3 m'
_atom_sites_solution_primary dual
_audit_creation_date 2024-12-25
_audit_creation_method
;
Olex2 1.5
(compiled 2024.02.16 svn.r378c4104 for OlexSys, GUI svn.r6928)
;
_audit_update_record
;
2025-02-17 deposited with the CCDC.	2025-04-07 downloaded from the CCDC.
;
_cell_angle_alpha 90
_cell_angle_beta 90
_cell_angle_gamma 90
_cell_formula_units_Z 1
_cell_length_a 6.9497(9)
_cell_length_b 6.9497(9)
_cell_length_c 6.9497(9)
_cell_measurement_reflns_used 432
_cell_measurement_temperature 391
_cell_measurement_theta_max 20.6550
_cell_measurement_theta_min 2.9140
_cell_volume 335.66(8)
_computing_cell_refinement 'CrysAlisPro 1.171.42.49 (Rigaku OD, 2022)'
_computing_data_collection 'CrysAlisPro 1.171.42.49 (Rigaku OD, 2022)'
_computing_data_reduction 'CrysAlisPro 1.171.42.49 (Rigaku OD, 2022)'
_computing_molecular_graphics 'Olex2 1.5 (Dolomanov et al., 2009)'
_computing_publication_material 'Olex2 1.5 (Dolomanov et al., 2009)'
_computing_structure_refinement 'SHELXL 2018/3 (Sheldrick, 2015)'
_computing_structure_solution 'SHELXT 2018/2 (Sheldrick, 2018)'
_diffrn_ambient_environment air
_diffrn_ambient_temperature 391
_diffrn_detector 'Hybrid Pixel Array Detector'
_diffrn_detector_area_resol_mean 10.0000
_diffrn_detector_type HyPix
_diffrn_measured_fraction_theta_full 1.000
_diffrn_measured_fraction_theta_max 0.964
_diffrn_measurement_details
;
List of Runs (angles in degrees, time in seconds):

  # Type    Start    End  Width  t~exp~   \w     \q     \k     \f   Frames
#--------------------------------------------------------------------------
  1  \w    -64.00  11.00   0.25    2.20    --   -5.68 -59.00  26.00  300
  2  \w    -16.00  39.00   0.25    2.20    --    6.15 -99.00   0.00  220
;
_diffrn_measurement_device 'four-circle diffractometer'
_diffrn_measurement_device_type 'XtaLAB Synergy R, DW system, HyPix'
_diffrn_measurement_method '\w scans'
_diffrn_orient_matrix_type 'CrysAlisPro convention (1999,Acta A55,543-557)'
_diffrn_orient_matrix_UB_11 0.0784320000
_diffrn_orient_matrix_UB_12 0.0642989000
_diffrn_orient_matrix_UB_13 0.0079368000
_diffrn_orient_matrix_UB_21 -0.0424548000
_diffrn_orient_matrix_UB_22 0.0601115000
_diffrn_orient_matrix_UB_23 -0.0709327000
_diffrn_orient_matrix_UB_31 -0.0500065000
_diffrn_orient_matrix_UB_32 0.0515192000
_diffrn_orient_matrix_UB_33 0.0727998000
_diffrn_radiation_monochromator mirror
_diffrn_radiation_probe x-ray
_diffrn_radiation_type 'Mo K\a'
_diffrn_radiation_wavelength 0.71073
_diffrn_reflns_av_R_equivalents 0.0439
_diffrn_reflns_av_unetI/netI 0.0162
_diffrn_reflns_Laue_measured_fraction_full 1.000
_diffrn_reflns_Laue_measured_fraction_max 0.964
_diffrn_reflns_limit_h_max 8
_diffrn_reflns_limit_h_min -2
_diffrn_reflns_limit_k_max 8
_diffrn_reflns_limit_k_min -8
_diffrn_reflns_limit_l_max 9
_diffrn_reflns_limit_l_min -7
_diffrn_reflns_number 1499
_diffrn_reflns_point_group_measured_fraction_full 1.000
_diffrn_reflns_point_group_measured_fraction_max 0.964
_diffrn_reflns_theta_full 25.242
_diffrn_reflns_theta_max 30.411
_diffrn_reflns_theta_min 2.931
_diffrn_source 'Rotating-anode X-ray tube'
_diffrn_source_type 'Rigaku (Mo) X-ray Source'
_exptl_absorpt_coefficient_mu 8.987
_exptl_absorpt_correction_T_max 0.507
_exptl_absorpt_correction_T_min 0.233
_exptl_absorpt_correction_type gaussian
_exptl_absorpt_process_details
;
CrysAlisPro 1.171.42.49 (Rigaku Oxford Diffraction, 2022)
Numerical absorption correction based on gaussian integration over
a multifaceted crystal model
Empirical absorption correction using spherical harmonics,
implemented in SCALE3 ABSPACK scaling algorithm.
;
_exptl_crystal_colour 'clear colourless'
_exptl_crystal_colour_lustre clear
_exptl_crystal_colour_primary colourless
_exptl_crystal_density_diffrn 2.004
_exptl_crystal_description block
_exptl_crystal_F_000 188
_exptl_crystal_size_max 0.22
_exptl_crystal_size_mid 0.21
_exptl_crystal_size_min 0.15
_refine_diff_density_max 0.331
_refine_diff_density_min -0.742
_refine_diff_density_rms 0.072
_refine_ls_extinction_method none
_refine_ls_goodness_of_fit_ref 1.088
_refine_ls_hydrogen_treatment undef
_refine_ls_matrix_type full
_refine_ls_number_parameters 12
_refine_ls_number_reflns 132
_refine_ls_number_restraints 0
_refine_ls_restrained_S_all 1.088
_refine_ls_R_factor_all 0.0766
_refine_ls_R_factor_gt 0.0492
_refine_ls_shift/su_max 0.000
_refine_ls_shift/su_mean 0.000
_refine_ls_structure_factor_coef Fsqd
_refine_ls_weighting_details 'w=1/[\s^2^(Fo^2^)+(0.0455P)^2^+0.3511P] where P=(Fo^2^+2Fc^2^)/3'
_refine_ls_weighting_scheme calc
_refine_ls_wR_factor_gt 0.1200
_refine_ls_wR_factor_ref 0.1308
_reflns_Friedel_coverage 0.000
_reflns_number_gt 73
_reflns_number_total 132
_reflns_threshold_expression 'I > 2\s(I)'
_cod_data_source_file d5ce00177c2.cif
_cod_data_source_block 391k_cubic_rt1
_cod_depositor_comments 'Adding full bibliography for 7250254--7250270.cif.'
_cod_original_cell_volume 335.66(13)
_cod_original_formula_sum 'C12.60 Br3 N'
_cod_database_code 7250258
_shelx_shelxl_version_number 2018/3
_chemical_oxdiff_formula C6H18NBr3P
_shelx_space_group_comment
;
The symmetry employed for this shelxl refinement is uniquely defined
by the following loop, which should always be used as a source of
symmetry information in preference to the above space-group names.
They are only intended as comments.
;
_shelx_estimated_absorpt_t_max 0.346
_shelx_estimated_absorpt_t_min 0.242
_olex2_refinement_description
;
;
_olex2_submission_special_instructions 'No special instructions were received'
_oxdiff_exptl_absorpt_empirical_details
;
Empirical correction (ABSPACK) includes:
- Absorption correction using spherical harmonics
- Frame scaling
;
_oxdiff_exptl_absorpt_empirical_full_max 1.394
_oxdiff_exptl_absorpt_empirical_full_min 0.769

loop_
_space_group_symop_operation_xyz
'x, y, z'
'-x, -y, z'
'-x, y, -z'
'x, -y, -z'
'z, x, y'
'z, -x, -y'
'-z, -x, y'
'-z, x, -y'
'y, z, x'
'-y, z, -x'
'y, -z, -x'
'-y, -z, x'
'y, x, -z'
'-y, -x, -z'
'y, -x, z'
'-y, x, z'
'x, z, -y'
'-x, z, y'
'-x, -z, -y'
'x, -z, y'
'z, y, -x'
'z, -y, x'
'-z, y, x'
'-z, -y, -x'
'-x, -y, -z'
'x, y, -z'
'x, -y, z'
'-x, y, z'
'-z, -x, -y'
'-z, x, y'
'z, x, -y'
'z, -x, y'
'-y, -z, -x'
'y, -z, x'
'-y, z, x'
'y, z, -x'
'-y, -x, z'
'y, x, z'
'-y, x, -z'
'y, -x, -z'
'-x, -z, y'
'x, -z, -y'
'x, z, y'
'-x, z, -y'
'-z, -y, x'
'-z, y, -x'
'z, -y, -x'
'z, y, x'

loop_
_atom_site_label
_atom_site_type_symbol
_atom_site_fract_x
_atom_site_fract_y
_atom_site_fract_z
_atom_site_U_iso_or_equiv
_atom_site_adp_type
_atom_site_occupancy
_atom_site_site_symmetry_order
_atom_site_calc_flag
_atom_site_refinement_flags_posn
_atom_site_refinement_flags_adp
_atom_site_refinement_flags_occupancy
_atom_site_disorder_assembly
_atom_site_disorder_group
Br1 Br 0.500000 0.000000 0.000000 0.1446(14) Uani 1 16 d S T P . .
N1 N 0.000000 0.000000 0.000000 0.171(14) Uani 1 48 d S T P . .
C2 C 0.3612(10) 0.3612(10) 0.3612(10) 0.110(6) Uani 0.84(3) 6 d S T . . .
C1 C 0.500000 0.2432(15) 0.500000 0.112(6) Uani 0.98(4) 8 d S T . . .

loop_
_atom_site_aniso_label
_atom_site_aniso_U_11
_atom_site_aniso_U_22
_atom_site_aniso_U_33
_atom_site_aniso_U_23
_atom_site_aniso_U_13
_atom_site_aniso_U_12
Br1 0.156(2) 0.1391(16) 0.1391(16) 0.000 0.000 0.000
N1 0.171(14) 0.171(14) 0.171(14) 0.000 0.000 0.000
C2 0.110(6) 0.110(6) 0.110(6) -0.002(4) -0.002(4) -0.002(4)
C1 0.134(8) 0.067(7) 0.134(8) 0.000 0.000 0.000

loop_
_atom_type_symbol
_atom_type_description
_atom_type_scat_dispersion_real
_atom_type_scat_dispersion_imag
_atom_type_scat_source
Br Br -0.2901 2.4595 'International Tables Vol C Tables 4.2.6.8 and 6.1.1.4'
C C 0.0033 0.0016 'International Tables Vol C Tables 4.2.6.8 and 6.1.1.4'
N N 0.0061 0.0033 'International Tables Vol C Tables 4.2.6.8 and 6.1.1.4'

loop_
_exptl_crystal_face_index_h
_exptl_crystal_face_index_k
_exptl_crystal_face_index_l
_exptl_crystal_face_perp_dist
5 -4 -7 0.0841
-1 9 -3 0.0431
4 3 -9 0.0555
0 -3 -9 0.0814
-7 -1 -7 0.1063
6 2 8 0.0905
9 -3 0 0.1016
-8 5 4 0.0552
0 -4 -9 0.0820
0 -10 -2 0.0770
4 8 -4 0.0636
-4 -9 3 0.1066
-2 -9 -4 0.0800
5 -9 0 0.0847
3 -8 -5 0.0769

loop_
_geom_angle_atom_site_label_1
_geom_angle_atom_site_label_2
_geom_angle_atom_site_label_3
_geom_angle
_geom_angle_site_symmetry_1
_geom_angle_site_symmetry_3
_geom_angle_publ_flag
C2 C2 C2 90.001(1) 28_655 26_556 ?
C2 C2 C2 90.001(2) 27_565 28_655 ?
C2 C2 C2 90.001(1) 27_565 26_556 ?
C1 C2 C2 52.7(2) . 26_556 ?
C1 C2 C2 52.7(2) 9 26_556 ?
C1 C2 C2 52.7(2) 9 27_565 ?
C1 C2 C2 121.0(5) . 27_565 ?
C1 C2 C2 121.0(5) 9 28_655 ?
C1 C2 C2 52.7(2) 5 28_655 ?
C1 C2 C2 121.0(5) 5 26_556 ?
C1 C2 C2 52.7(2) 5 27_565 ?
C1 C2 C2 52.7(2) . 28_655 ?
C1 C2 C1 104.9(6) 5 . ?
C1 C2 C1 104.9(6) 9 . ?
C1 C2 C1 104.9(6) 9 5 ?
C2 C1 C2 74.6(5) 3_656 28_655 ?
C2 C1 C2 118.0(10) 26_556 28_655 ?
C2 C1 C2 74.6(5) . 26_556 ?
C2 C1 C2 118.0(10) . 3_656 ?
C2 C1 C2 74.6(5) . 28_655 ?
C2 C1 C2 74.6(5) 3_656 26_556 ?

loop_
_geom_bond_atom_site_label_1
_geom_bond_atom_site_label_2
_geom_bond_distance
_geom_bond_site_symmetry_2
_geom_bond_publ_flag
C2 C2 1.929(14) 28_655 ?
C2 C2 1.929(14) 27_565 ?
C2 C2 1.929(14) 26_556 ?
C2 C1 1.592(8) 5 ?
C2 C1 1.592(8) . ?
C2 C1 1.592(8) 9 ?

loop_
_geom_torsion_atom_site_label_1
_geom_torsion_atom_site_label_2
_geom_torsion_atom_site_label_3
_geom_torsion_atom_site_label_4
_geom_torsion
_geom_torsion_site_symmetry_1
_geom_torsion_site_symmetry_2
_geom_torsion_site_symmetry_3
_geom_torsion_site_symmetry_4
_geom_torsion_publ_flag
C2 C2 C1 C2 0.000(2) 27_565 . . 3_656 ?
C2 C2 C1 C2 125.5(7) 28_655 . . 26_556 ?
C2 C2 C1 C2 62.7(3) 28_655 . . 3_656 ?
C2 C2 C1 C2 -62.7(3) 27_565 . . 28_655 ?
C2 C2 C1 C2 -62.7(3) 26_556 . . 3_656 ?
C2 C2 C1 C2 -125.5(7) 26_556 . . 28_655 ?
C2 C2 C1 C2 62.7(3) 27_565 . . 26_556 ?
C1 C2 C1 C2 -55.1(5) 9 . . 3_656 ?
C1 C2 C1 C2 -117.9(2) 9 . . 28_655 ?
C1 C2 C1 C2 7.6(9) 9 . . 26_556 ?
C1 C2 C1 C2 55.1(5) 5 . . 3_656 ?
C1 C2 C1 C2 117.9(2) 5 . . 26_556 ?
C1 C2 C1 C2 -7.6(9) 5 . . 28_655 ?

loop_
_exptl_oxdiff_crystal_face_indexfrac_h
_exptl_oxdiff_crystal_face_indexfrac_k
_exptl_oxdiff_crystal_face_indexfrac_l
_exptl_oxdiff_crystal_face_x
_exptl_oxdiff_crystal_face_y
_exptl_oxdiff_crystal_face_z
4.7368 -4.4785 -7.2935 0.0257 0.0470 -0.9986
-0.9850 9.2856 -2.9636 0.4963 0.8102 0.3119
3.5220 2.8082 -8.7148 0.3876 0.6374 -0.6659
0.1670 -3.0665 -9.3153 -0.2580 0.4693 -0.8445
-7.0631 -0.5247 -6.7733 -0.6415 0.7488 -0.1669
5.7039 1.5096 7.8363 0.6066 -0.7073 0.3630
9.2154 -3.1846 0.4049 0.5212 -0.6114 -0.5954
-7.5089 4.6516 4.1523 -0.2569 0.3039 0.9174
0.0200 -4.0968 -8.9123 -0.3326 0.3851 -0.8609
-0.1125 -9.6344 -1.8251 -0.6428 -0.4449 -0.6236
4.2541 8.0479 -3.7029 0.8217 0.5658 -0.0677
-3.7297 -8.6066 2.9300 -0.8227 -0.5668 -0.0436
-2.4962 -8.7093 -3.7972 -0.7859 -0.1482 -0.6003
4.7454 -8.5293 0.3011 -0.1738 -0.7355 -0.6548
2.5057 -8.1466 -4.8113 -0.3655 -0.2548 -0.8953
